data_7050323
loop_
_publ_author_name
'Nirmalendu Ray Chaudhuri'
'Debajyoti Ghoshal'
'Tian-Huey Lu'
'Tapas Kumar Maji'
'Golam Mostafa'
'Joan Ribas'
E.Zangrando

_publ_section_title
;
Synthesis, crystal structure and magnetic behavior
of three polynuclear complexes, [Co(pyo)2(dca)2]n,
[Co3(ac)4(bpe)3(dca)2]n and [{Co(male)(H2O)2}(H2O)]n (pyo,
pyridine-N-oxide; dca, dicyanamide; ac, acetate; bpe,
1,2-bis-(4-pyridyl)ethane and male, maleate)
;
_journal_name_full 'New J.Chem.(Nouv.J.Chim.)'
_journal_year 2004
_chemical_formula_moiety '2(C4 N6 1-) 2(C5 H5 N1 O1) (Co 2+)'
_chemical_formula_sum 'C14 H10 Co N8 O2'
_chemical_formula_weight 381.23
_chemical_name_common bis(mu-dicyanoamide)-bis(pyridine-N-oxide)-cobalt(ii)
_chemical_name_systematic
;
bis(mu-dicyanoamide)-bis(pyridine-N-oxide)-cobalt(II)
;
_space_group_IT_number 12
_symmetry_cell_setting monoclinic
_symmetry_space_group_name_Hall '-C 2y'
_symmetry_space_group_name_H-M 'C 1 2/m 1'
_atom_sites_solution_hydrogens geom
_atom_sites_solution_primary direct
_atom_sites_solution_secondary difmap
_cell_angle_alpha 90.00
_cell_angle_beta 109.10(2)
_cell_angle_gamma 90.00
_cell_formula_units_Z 2
_cell_length_a 17.329(4)
_cell_length_b 7.318(3)
_cell_length_c 6.679(2)
_cell_measurement_reflns_used ?
_cell_measurement_temperature 293(2)
_cell_measurement_theta_max ?
_cell_measurement_theta_min ?
_cell_volume 800.4(4)
_diffrn_ambient_temperature 293(2)
_diffrn_detector_area_resol_mean ?
_diffrn_measurement_device_type 'image plate dip1030'
_diffrn_measurement_method 'laser scanner'
_diffrn_radiation_monochromator graphite
_diffrn_radiation_source 'fine-focus sealed tube'
_diffrn_radiation_type Mok\a
_diffrn_radiation_wavelength 0.71073
_diffrn_reflns_av_R_equivalents 0.0307
_diffrn_reflns_av_sigmaI/netI 0.0427
_diffrn_reflns_limit_h_max 22
_diffrn_reflns_limit_h_min -21
_diffrn_reflns_limit_k_max 10
_diffrn_reflns_limit_k_min -10
_diffrn_reflns_limit_l_max 9
_diffrn_reflns_limit_l_min -9
_diffrn_reflns_number 2213
_diffrn_reflns_theta_max 30.49
_diffrn_reflns_theta_min 2.49
_diffrn_standards_decay_% ?
_diffrn_standards_interval_count ?
_diffrn_standards_interval_time ?
_diffrn_standards_number ?
_exptl_absorpt_coefficient_mu 1.099
_exptl_absorpt_correction_T_max 0.8837
_exptl_absorpt_correction_T_min 0.6654
_exptl_absorpt_correction_type refdelf
_exptl_absorpt_process_details ?
_exptl_crystal_colour orange
_exptl_crystal_density_diffrn 1.582
_exptl_crystal_density_meas ?
_exptl_crystal_density_method 'not measured'
_exptl_crystal_description prism
_exptl_crystal_F_000 386
_exptl_crystal_size_max 0.65
_exptl_crystal_size_mid 0.35
_exptl_crystal_size_min 0.30
_refine_ls_extinction_coef ?
_refine_ls_extinction_method none
_refine_ls_goodness_of_fit_ref 1.071
_refine_ls_hydrogen_treatment mixed
_refine_ls_matrix_type full
_refine_ls_number_parameters 71
_refine_ls_number_reflns 1199
_refine_ls_number_restraints 0
_refine_ls_restrained_S_all 1.071
_refine_ls_R_factor_all 0.0363
_refine_ls_R_factor_gt 0.0357
_refine_ls_shift/su_max 0.000
_refine_ls_shift/su_mean 0.000
_refine_ls_structure_factor_coef Fsqd
_refine_ls_weighting_details 'calc w=1/[\s^2^(Fo^2^)+(0.0430P)^2^+0.4727P] where P=(Fo^2^+2Fc^2^)/3'
_refine_ls_weighting_scheme calc
_refine_ls_wR_factor_gt 0.0965
_refine_ls_wR_factor_ref 0.0971
_reflns_number_gt 1171
_reflns_number_total 1199
_reflns_threshold_expression >2sigma(I)
_cod_original_sg_symbol_H-M 'C 2/m'
_cod_database_code 7050323

loop_
_symmetry_equiv_pos_as_xyz
'x, y, z'
'-x, y, -z'
'x+1/2, y+1/2, z'
'-x+1/2, y+1/2, -z'
'-x, -y, -z'
'x, -y, z'
'-x+1/2, -y+1/2, -z'
'x+1/2, -y+1/2, z'

loop_
_atom_site_label
_atom_site_type_symbol
_atom_site_fract_x
_atom_site_fract_y
_atom_site_fract_z
_atom_site_U_iso_or_equiv
_atom_site_adp_type
_atom_site_occupancy
_atom_site_symmetry_multiplicity
_atom_site_calc_flag
_atom_site_refinement_flags
_atom_site_disorder_assembly
_atom_site_disorder_group
Co Co 0.0000 0.0000 0.0000 0.03618(15) Uani 1 4 d S . .
O1 O 0.12554(13) 0.0000 0.1488(3) 0.0762(8) Uani 1 2 d S . .
N1 N 0.17130(14) 0.0000 0.3502(3) 0.0469(5) Uani 1 2 d S . .
C1 C 0.13952(17) 0.0000 0.5094(4) 0.0516(6) Uani 1 2 d S . .
H1 H 0.0832 0.0000 0.4790 0.062 Uiso 1 2 calc SR . .
C2 C 0.19005(19) 0.0000 0.7160(4) 0.0621(8) Uani 1 2 d S . .
H2 H 0.1680 0.0000 0.8257 0.075 Uiso 1 2 calc SR . .
C3 C 0.2733(2) 0.0000 0.7607(5) 0.0930(16) Uani 1 2 d S . .
H3 H 0.3083 0.0000 0.9001 0.112 Uiso 1 2 calc SR . .
C4 C 0.3039(2) 0.0000 0.5938(6) 0.0917(15) Uani 1 2 d S . .
H4 H 0.3601 0.0000 0.6208 0.110 Uiso 1 2 calc SR . .
C5 C 0.25244(19) 0.0000 0.3905(5) 0.0609(7) Uani 1 2 d S . .
H5 H 0.2735 0.0000 0.2790 0.073 Uiso 1 2 calc SR . .
N2 N 0.02056(12) 0.2062(2) -0.2000(3) 0.0536(4) Uani 1 1 d . . .
N3 N 0.07441(15) 0.5000 -0.2719(4) 0.0510(5) Uani 1 2 d S . .
C6 C 0.04343(11) 0.3472(2) -0.2313(2) 0.0403(3) Uani 1 1 d . . .
